data_4519416
loop_
_publ_author_name
'Ashfaq, Muhammad'
'Khalid, Muhammad'
'Tahir, Muhammad Nawaz'
'Ali, Akbar'
'Arshad, Muhammad Nadeem'
'Asiri, Abdullah M.'

_publ_section_title
;
 Synthesis of Crystalline Fluoro-Functionalized Imines, Single Crystal
 Investigation, Hirshfeld Surface Analysis, and Theoretical Exploration.
;
_journal_issue 11
_journal_name_full 'ACS omega'
_journal_page_first 9867
_journal_page_last 9878
_journal_paper_doi 10.1021/acsomega.2c00288
_journal_volume 7
_journal_year 2022
_chemical_formula_iupac 'C17 H12 F N O2'
_chemical_formula_moiety 'C17 H12 F N O'
_chemical_formula_sum 'C17 H12 F N O'
_chemical_formula_weight 265.28
_chemical_name_systematic
;
(E)-2-methoxy-6-(((4-(trifluoromethyl)phenyl)imino)methyl)phenol
;
_space_group_crystal_system monoclinic
_space_group_IT_number 4
_space_group_name_Hall 'P 2yb'
_space_group_name_H-M_alt 'P 1 21 1'
_atom_sites_solution_hydrogens geom
_atom_sites_solution_primary direct
_atom_sites_solution_secondary difmap
_audit_creation_method SHELXL-2018/3
_cell_angle_alpha 90
_cell_angle_beta 100.816(11)
_cell_angle_gamma 90
_cell_formula_units_Z 2
_cell_length_a 7.1922(18)
_cell_length_b 7.5334(16)
_cell_length_c 12.289(3)
_cell_measurement_reflns_used 1587
_cell_measurement_temperature 296(2)
_cell_measurement_theta_max 27.243
_cell_measurement_theta_min 2.883
_cell_volume 654.0(3)
_computing_cell_refinement 'SAINT (Bruker, 2007)'
_computing_data_collection 'APEX2 (Bruker, 2007)'
_computing_data_reduction 'SAINT (Bruker, 2007)'
_computing_molecular_graphics 'ORTEP-3 for Windows (Farrugia, 1997) and PLATON (Spek, 2009)'
_computing_publication_material
;
WinGX (Farrugia, 1999) and PLATON (Spek, 2009)
;
_computing_structure_refinement 'SHELXL-2018/3  (Sheldrick, 2015)'
_computing_structure_solution 'SHELXS97 (Sheldrick, 2008)'
_diffrn_ambient_temperature 296(2)
_diffrn_detector_area_resol_mean 7.763
_diffrn_measured_fraction_theta_full 0.998
_diffrn_measured_fraction_theta_max 0.992
_diffrn_measurement_device_type 'Bruker Kappa APEXII CCD'
_diffrn_measurement_method \w
_diffrn_radiation_monochromator graphite
_diffrn_radiation_source 'fine-focus sealed tube'
_diffrn_radiation_type MoK\a
_diffrn_radiation_wavelength 0.71073
_diffrn_reflns_av_R_equivalents 0.0394
_diffrn_reflns_av_unetI/netI 0.0548
_diffrn_reflns_Laue_measured_fraction_full 0.998
_diffrn_reflns_Laue_measured_fraction_max 0.992
_diffrn_reflns_limit_h_max 9
_diffrn_reflns_limit_h_min -9
_diffrn_reflns_limit_k_max 9
_diffrn_reflns_limit_k_min -6
_diffrn_reflns_limit_l_max 15
_diffrn_reflns_limit_l_min -15
_diffrn_reflns_number 5583
_diffrn_reflns_point_group_measured_fraction_full 0.851
_diffrn_reflns_point_group_measured_fraction_max 0.811
_diffrn_reflns_theta_full 25.242
_diffrn_reflns_theta_max 27.243
_diffrn_reflns_theta_min 2.883
_diffrn_standards_number 0
_exptl_absorpt_coefficient_mu 0.094
_exptl_absorpt_correction_T_max 0.986
_exptl_absorpt_correction_T_min 0.983
_exptl_absorpt_correction_type multi-scan
_exptl_absorpt_process_details '(SADABS; Bruker, 2005)'
_exptl_crystal_colour yellow
_exptl_crystal_density_diffrn 1.347
_exptl_crystal_density_method 'not measured'
_exptl_crystal_description plate
_exptl_crystal_F_000 276
_exptl_crystal_size_max 0.36
_exptl_crystal_size_mid 0.26
_exptl_crystal_size_min 0.17
_refine_diff_density_max 0.148
_refine_diff_density_min -0.141
_refine_diff_density_rms 0.033
_refine_ls_extinction_method none
_refine_ls_goodness_of_fit_ref 1.001
_refine_ls_hydrogen_treatment constr
_refine_ls_matrix_type full
_refine_ls_number_parameters 182
_refine_ls_number_reflns 2376
_refine_ls_number_restraints 1
_refine_ls_restrained_S_all 1.001
_refine_ls_R_factor_all 0.0802
_refine_ls_R_factor_gt 0.0449
_refine_ls_shift/su_max 0.000
_refine_ls_shift/su_mean 0.000
_refine_ls_structure_factor_coef Fsqd
_refine_ls_weighting_details 'w=1/[\s^2^(Fo^2^)+(0.0532P)^2^] where P=(Fo^2^+2Fc^2^)/3'
_refine_ls_weighting_scheme calc
_refine_ls_wR_factor_gt 0.0979
_refine_ls_wR_factor_ref 0.1139
_reflns_number_gt 1587
_reflns_number_total 2376
_reflns_threshold_expression I>2\s(I)
_cod_data_source_file ao2c00288_si_002.cif
_cod_data_source_block FL2_0m
_cod_original_sg_symbol_H-M 'P 21'
_cod_database_code 4519416
_shelx_shelxl_version_number 2018/3
_shelx_space_group_comment
;
The symmetry employed for this shelxl refinement is uniquely defined
by the following loop, which should always be used as a source of
symmetry information in preference to the above space-group names.
They are only intended as comments.
;

loop_
_space_group_symop_operation_xyz
'x, y, z'
'-x, y+1/2, -z'

loop_
_atom_site_label
_atom_site_type_symbol
_atom_site_fract_x
_atom_site_fract_y
_atom_site_fract_z
_atom_site_U_iso_or_equiv
_atom_site_adp_type
_atom_site_occupancy
_atom_site_site_symmetry_order
_atom_site_calc_flag
_atom_site_refinement_flags_posn
_atom_site_refinement_flags_adp
_atom_site_refinement_flags_occupancy
_atom_site_disorder_assembly
_atom_site_disorder_group
F1 F 0.8494(3) 0.6033(4) 0.44374(18) 0.0973(8) Uani 1 1 d . . . . .
O1 O 0.5992(4) 0.8823(4) 0.2015(2) 0.0769(8) Uani 1 1 d . . . . .
H1 H 0.688313 0.837887 0.244260 0.115 Uiso 1 1 calc R U . . .
N1 N 0.9294(4) 0.7669(4) 0.2648(2) 0.0553(7) Uani 1 1 d . . . . .
C1 C 0.6323(5) 0.8750(4) 0.0991(3) 0.0579(9) Uani 1 1 d . . . . .
C2 C 0.4870(6) 0.9306(5) 0.0139(4) 0.0753(11) Uani 1 1 d . . . . .
H2 H 0.373856 0.971802 0.030802 0.090 Uiso 1 1 calc R U . . .
C3 C 0.5092(6) 0.9249(5) -0.0923(4) 0.0772(12) Uani 1 1 d . . . . .
H3 H 0.410466 0.963023 -0.147447 0.093 Uiso 1 1 calc R U . . .
C4 C 0.6771(6) 0.8631(5) -0.1227(3) 0.0608(9) Uani 1 1 d . . . . .
C5 C 0.6982(7) 0.8540(5) -0.2343(3) 0.0797(12) Uani 1 1 d . . . . .
H5 H 0.598571 0.890173 -0.289448 0.096 Uiso 1 1 calc R U . . .
C6 C 0.8581(8) 0.7944(5) -0.2632(3) 0.0867(14) Uani 1 1 d . . . . .
H6 H 0.868151 0.790203 -0.337533 0.104 Uiso 1 1 calc R U . . .
C7 C 1.0089(7) 0.7390(6) -0.1820(3) 0.0772(11) Uani 1 1 d . . . . .
H7 H 1.119017 0.696262 -0.202076 0.093 Uiso 1 1 calc R U . . .
C8 C 0.9944(6) 0.7475(5) -0.0728(3) 0.0621(9) Uani 1 1 d . . . . .
H8 H 1.096960 0.712915 -0.019097 0.075 Uiso 1 1 calc R U . . .
C9 C 0.8278(5) 0.8076(4) -0.0395(3) 0.0529(9) Uani 1 1 d . . . . .
C10 C 0.8038(5) 0.8146(4) 0.0746(3) 0.0494(8) Uani 1 1 d . . . . .
C11 C 0.9514(5) 0.7620(4) 0.1633(3) 0.0508(8) Uani 1 1 d . . . . .
H11 H 1.066136 0.723228 0.147423 0.061 Uiso 1 1 calc R U . . .
C12 C 1.0781(5) 0.7253(4) 0.3535(3) 0.0514(8) Uani 1 1 d . . . . .
C13 C 1.0332(5) 0.6443(5) 0.4458(3) 0.0618(9) Uani 1 1 d . . . . .
C14 C 1.1627(7) 0.6021(6) 0.5365(3) 0.0749(11) Uani 1 1 d . . . . .
H14 H 1.126802 0.546634 0.596981 0.090 Uiso 1 1 calc R U . . .
C15 C 1.3477(6) 0.6430(6) 0.5372(3) 0.0800(12) Uani 1 1 d . . . . .
H15 H 1.439512 0.614746 0.598697 0.096 Uiso 1 1 calc R U . . .
C16 C 1.3994(6) 0.7254(6) 0.4478(4) 0.0798(12) Uani 1 1 d . . . . .
H16 H 1.525923 0.752820 0.449173 0.096 Uiso 1 1 calc R U . . .
C17 C 1.2648(5) 0.7678(5) 0.3560(3) 0.0641(9) Uani 1 1 d . . . . .
H17 H 1.300256 0.824876 0.295985 0.077 Uiso 1 1 calc R U . . .

loop_
_atom_site_aniso_label
_atom_site_aniso_U_11
_atom_site_aniso_U_22
_atom_site_aniso_U_33
_atom_site_aniso_U_23
_atom_site_aniso_U_13
_atom_site_aniso_U_12
F1 0.0695(15) 0.138(2) 0.0882(17) 0.0349(16) 0.0256(13) -0.0061(16)
O1 0.0625(18) 0.096(2) 0.0750(18) -0.0041(14) 0.0203(14) 0.0115(16)
N1 0.0559(18) 0.0652(18) 0.0445(15) 0.0030(13) 0.0089(13) 0.0010(15)
C1 0.052(2) 0.056(2) 0.064(2) -0.0052(17) 0.0061(18) 0.0016(19)
C2 0.058(3) 0.070(3) 0.093(3) -0.003(2) 0.002(2) 0.009(2)
C3 0.074(3) 0.065(3) 0.081(3) 0.003(2) -0.016(2) 0.011(2)
C4 0.077(3) 0.0444(19) 0.053(2) 0.0017(14) -0.0061(18) -0.002(2)
C5 0.105(4) 0.063(3) 0.060(2) 0.0046(19) -0.013(2) 0.000(3)
C6 0.141(4) 0.072(3) 0.044(2) 0.0042(18) 0.011(3) -0.004(3)
C7 0.103(3) 0.076(3) 0.057(2) 0.0009(18) 0.026(2) 0.000(2)
C8 0.075(2) 0.061(2) 0.051(2) 0.0008(16) 0.0117(17) 0.002(2)
C9 0.063(2) 0.0420(19) 0.0519(19) 0.0020(13) 0.0048(17) -0.0038(16)
C10 0.050(2) 0.0452(19) 0.0517(18) -0.0008(14) 0.0062(16) -0.0036(16)
C11 0.0491(19) 0.0529(19) 0.0511(19) -0.0002(14) 0.0108(15) -0.0002(16)
C12 0.053(2) 0.055(2) 0.0473(18) -0.0035(14) 0.0109(16) 0.0050(17)
C13 0.060(2) 0.069(2) 0.058(2) 0.0026(18) 0.0160(19) 0.003(2)
C14 0.091(3) 0.076(3) 0.056(2) 0.0122(19) 0.011(2) 0.012(3)
C15 0.091(4) 0.072(3) 0.067(3) -0.001(2) -0.011(2) 0.010(3)
C16 0.058(2) 0.086(3) 0.089(3) -0.008(2) -0.004(2) -0.003(2)
C17 0.060(2) 0.078(2) 0.055(2) 0.0013(17) 0.0124(18) -0.003(2)

loop_
_atom_type_symbol
_atom_type_description
_atom_type_scat_dispersion_real
_atom_type_scat_dispersion_imag
_atom_type_scat_source
C C 0.0033 0.0016 'International Tables Vol C Tables 4.2.6.8 and 6.1.1.4'
H H 0.0000 0.0000 'International Tables Vol C Tables 4.2.6.8 and 6.1.1.4'
N N 0.0061 0.0033 'International Tables Vol C Tables 4.2.6.8 and 6.1.1.4'
O O 0.0106 0.0060 'International Tables Vol C Tables 4.2.6.8 and 6.1.1.4'
F F 0.0171 0.0103 'International Tables Vol C Tables 4.2.6.8 and 6.1.1.4'

loop_
_geom_angle_atom_site_label_1
_geom_angle_atom_site_label_2
_geom_angle_atom_site_label_3
_geom_angle
_geom_angle_site_symmetry_1
_geom_angle_site_symmetry_3
_geom_angle_publ_flag
C1 O1 H1 109.5 . . ?
C11 N1 C12 122.0(3) . . ?
O1 C1 C2 117.2(3) . . ?
O1 C1 C10 122.7(3) . . ?
C2 C1 C10 120.1(3) . . ?
C3 C2 C1 120.6(4) . . ?
C3 C2 H2 119.7 . . ?
C1 C2 H2 119.7 . . ?
C2 C3 C4 122.1(4) . . ?
C2 C3 H3 119.0 . . ?
C4 C3 H3 119.0 . . ?
C9 C4 C3 119.2(3) . . ?
C9 C4 C5 118.9(4) . . ?
C3 C4 C5 121.9(4) . . ?
C6 C5 C4 121.9(4) . . ?
C6 C5 H5 119.1 . . ?
C4 C5 H5 119.1 . . ?
C5 C6 C7 120.1(4) . . ?
C5 C6 H6 120.0 . . ?
C7 C6 H6 120.0 . . ?
C8 C7 C6 119.8(4) . . ?
C8 C7 H7 120.1 . . ?
C6 C7 H7 120.1 . . ?
C7 C8 C9 121.7(4) . . ?
C7 C8 H8 119.2 . . ?
C9 C8 H8 119.2 . . ?
C4 C9 C8 117.7(3) . . ?
C4 C9 C10 118.6(3) . . ?
C8 C9 C10 123.8(3) . . ?
C1 C10 C11 119.0(3) . . ?
C1 C10 C9 119.4(3) . . ?
C11 C10 C9 121.6(3) . . ?
N1 C11 C10 121.6(3) . . ?
N1 C11 H11 119.2 . . ?
C10 C11 H11 119.2 . . ?
C17 C12 C13 117.6(3) . . ?
C17 C12 N1 124.1(3) . . ?
C13 C12 N1 118.3(3) . . ?
C14 C13 F1 118.8(3) . . ?
C14 C13 C12 123.5(4) . . ?
F1 C13 C12 117.7(3) . . ?
C13 C14 C15 118.2(4) . . ?
C13 C14 H14 120.9 . . ?
C15 C14 H14 120.9 . . ?
C14 C15 C16 120.5(4) . . ?
C14 C15 H15 119.7 . . ?
C16 C15 H15 119.7 . . ?
C15 C16 C17 120.4(4) . . ?
C15 C16 H16 119.8 . . ?
C17 C16 H16 119.8 . . ?
C12 C17 C16 119.8(3) . . ?
C12 C17 H17 120.1 . . ?
C16 C17 H17 120.1 . . ?

loop_
_geom_bond_atom_site_label_1
_geom_bond_atom_site_label_2
_geom_bond_distance
_geom_bond_site_symmetry_2
_geom_bond_publ_flag
F1 C13 1.353(4) . ?
O1 C1 1.325(4) . ?
O1 H1 0.8200 . ?
N1 C11 1.286(4) . ?
N1 C12 1.412(4) . ?
C1 C2 1.398(5) . ?
C1 C10 1.400(4) . ?
C2 C3 1.345(5) . ?
C2 H2 0.9300 . ?
C3 C4 1.409(5) . ?
C3 H3 0.9300 . ?
C4 C9 1.407(4) . ?
C4 C5 1.410(5) . ?
C5 C6 1.343(6) . ?
C5 H5 0.9300 . ?
C6 C7 1.393(6) . ?
C6 H6 0.9300 . ?
C7 C8 1.367(5) . ?
C7 H7 0.9300 . ?
C8 C9 1.412(5) . ?
C8 H8 0.9300 . ?
C9 C10 1.445(4) . ?
C10 C11 1.428(4) . ?
C11 H11 0.9300 . ?
C12 C17 1.375(4) . ?
C12 C13 1.378(4) . ?
C13 C14 1.350(5) . ?
C14 C15 1.364(6) . ?
C14 H14 0.9300 . ?
C15 C16 1.372(6) . ?
C15 H15 0.9300 . ?
C16 C17 1.379(5) . ?
C16 H16 0.9300 . ?
C17 H17 0.9300 . ?

loop_
_geom_hbond_atom_site_label_D
_geom_hbond_atom_site_label_H
_geom_hbond_atom_site_label_A
_geom_hbond_distance_DH
_geom_hbond_distance_HA
_geom_hbond_distance_DA
_geom_hbond_angle_DHA
_geom_hbond_site_symmetry_A
_geom_hbond_publ_flag
O1 H1 N1 0.82 1.79 2.512(4) 146.5 . yes

loop_
_geom_torsion_atom_site_label_1
_geom_torsion_atom_site_label_2
_geom_torsion_atom_site_label_3
_geom_torsion_atom_site_label_4
_geom_torsion
_geom_torsion_site_symmetry_1
_geom_torsion_site_symmetry_2
_geom_torsion_site_symmetry_3
_geom_torsion_site_symmetry_4
_geom_torsion_publ_flag
O1 C1 C2 C3 -179.2(4) . . . . ?
C10 C1 C2 C3 0.7(5) . . . . ?
C1 C2 C3 C4 0.2(6) . . . . ?
C2 C3 C4 C9 -0.8(5) . . . . ?
C2 C3 C4 C5 178.6(4) . . . . ?
C9 C4 C5 C6 -0.3(5) . . . . ?
C3 C4 C5 C6 -179.7(4) . . . . ?
C4 C5 C6 C7 0.2(6) . . . . ?
C5 C6 C7 C8 -0.8(6) . . . . ?
C6 C7 C8 C9 1.5(6) . . . . ?
C3 C4 C9 C8 -179.6(3) . . . . ?
C5 C4 C9 C8 0.9(5) . . . . ?
C3 C4 C9 C10 0.5(4) . . . . ?
C5 C4 C9 C10 -179.0(3) . . . . ?
C7 C8 C9 C4 -1.6(5) . . . . ?
C7 C8 C9 C10 178.3(4) . . . . ?
O1 C1 C10 C11 -1.4(5) . . . . ?
C2 C1 C10 C11 178.8(3) . . . . ?
O1 C1 C10 C9 178.9(3) . . . . ?
C2 C1 C10 C9 -1.0(4) . . . . ?
C4 C9 C10 C1 0.4(4) . . . . ?
C8 C9 C10 C1 -179.5(3) . . . . ?
C4 C9 C10 C11 -179.4(3) . . . . ?
C8 C9 C10 C11 0.8(4) . . . . ?
C12 N1 C11 C10 -176.1(3) . . . . ?
C1 C10 C11 N1 0.9(4) . . . . ?
C9 C10 C11 N1 -179.4(3) . . . . ?
C11 N1 C12 C17 36.4(4) . . . . ?
C11 N1 C12 C13 -146.7(3) . . . . ?
C17 C12 C13 C14 -1.3(5) . . . . ?
N1 C12 C13 C14 -178.4(3) . . . . ?
C17 C12 C13 F1 179.7(3) . . . . ?
N1 C12 C13 F1 2.5(5) . . . . ?
F1 C13 C14 C15 179.5(4) . . . . ?
C12 C13 C14 C15 0.5(6) . . . . ?
C13 C14 C15 C16 0.2(6) . . . . ?
C14 C15 C16 C17 -0.1(6) . . . . ?
C13 C12 C17 C16 1.4(5) . . . . ?
N1 C12 C17 C16 178.4(3) . . . . ?
C15 C16 C17 C12 -0.8(6) . . . . ?
